data_4313071
loop_
_publ_author_name
'Christian Lorber'
'Robert Choukroun'
'Bruno Donnadieu'

_publ_contact_author 'Dr Christian Lorber'
_publ_contact_author_address
;
Laboratoire de Chimie de Coordination
UPR-CNRS 8241
205, route de Narbonne
31077 Toulouse cedex, France                                               
;
_publ_contact_author_email ' lorber@lcc-toulouse.fr '
_publ_section_title
;
 Synthesis and Crystal Structure of Unprecedented Phosphine Adducts of
 d1-Aryl Imido-Vanadium(IV) Complexes
;
_journal_name_full 'Inorganic Chemistry'
_journal_page_first 673
_journal_page_last 675
_journal_paper_doi 10.1021/ic026089m
_journal_volume 42
_journal_year 2003
_chemical_formula_sum 'C76 H78 Cl8 N2 P4 V2'
_chemical_formula_weight 1528.76
_chemical_name_systematic
;
 ?
;
_space_group_IT_number 2
_symmetry_cell_setting triclinic
_symmetry_space_group_name_Hall '-P 1'
_symmetry_space_group_name_H-M 'P -1'
_atom_sites_solution_hydrogens geom
_atom_sites_solution_primary direct
_atom_sites_solution_secondary difmap
_audit_creation_method SHELXL-97
_cell_angle_alpha 108.70(3)
_cell_angle_beta 111.31(3)
_cell_angle_gamma 92.33(3)
_cell_formula_units_Z 1
_cell_length_a 11.745(2)
_cell_length_b 13.517(3)
_cell_length_c 13.862(3)
_cell_measurement_temperature 180(2)
_cell_volume 1910.9(9)
_computing_cell_refinement 'Crysalis RED version beta 169(Oxford Diffraction)'
_computing_data_collection 'Crysalis CCD version beta 169(Oxford Diffraction)'
_computing_data_reduction 'Crysalis RED version beta 169(Oxford Diffraction)'
_computing_molecular_graphics 'ORTEP3 for Windows (Farrugia, 1997)'
_computing_publication_material 'SHELXL-97 (Sheldrick, 1997)'
_computing_structure_refinement 'SHELXL-97 (Sheldrick, 1997)'
_computing_structure_solution 'SIR92 (Giacovazzo et al, 1992)'
_diffrn_ambient_temperature 180(2)
_diffrn_measured_fraction_theta_full 0.948
_diffrn_measured_fraction_theta_max 0.948
_diffrn_measurement_device 'Crysalis Oxford Diffraction'
_diffrn_measurement_method \f
_diffrn_radiation_monochromator graphite
_diffrn_radiation_source 'fine-focus sealed tube'
_diffrn_radiation_type MoK\a
_diffrn_radiation_wavelength 0.71073
_diffrn_reflns_av_R_equivalents 0.0307
_diffrn_reflns_av_sigmaI/netI 0.0337
_diffrn_reflns_limit_h_max 12
_diffrn_reflns_limit_h_min -12
_diffrn_reflns_limit_k_max 14
_diffrn_reflns_limit_k_min -14
_diffrn_reflns_limit_l_max 14
_diffrn_reflns_limit_l_min -14
_diffrn_reflns_number 12495
_diffrn_reflns_theta_full 22.21
_diffrn_reflns_theta_max 22.21
_diffrn_reflns_theta_min 2.26
_diffrn_standards_decay_% <0.1
_diffrn_standards_interval_time 'every frame'
_exptl_absorpt_coefficient_mu 0.650
_exptl_crystal_colour red
_exptl_crystal_density_diffrn 1.328
_exptl_crystal_density_method 'not measured'
_exptl_crystal_description parallelepiped
_exptl_crystal_F_000 790
_exptl_crystal_size_max 0.35
_exptl_crystal_size_mid 0.20
_exptl_crystal_size_min 0.15
_refine_diff_density_max 0.820
_refine_diff_density_min -0.820
_refine_diff_density_rms 0.081
_refine_ls_extinction_method none
_refine_ls_goodness_of_fit_ref 1.077
_refine_ls_hydrogen_treatment mixed
_refine_ls_matrix_type full
_refine_ls_number_parameters 491
_refine_ls_number_reflns 4576
_refine_ls_number_restraints 87
_refine_ls_restrained_S_all 1.190
_refine_ls_R_factor_all 0.0626
_refine_ls_R_factor_gt 0.0507
_refine_ls_shift/su_max 0.000
_refine_ls_shift/su_mean 0.000
_refine_ls_structure_factor_coef Fsqd
_refine_ls_weighting_details 'calc w=1/[\s^2^(Fo^2^)+(0.0982P)^2^+0.8905P] where P=(Fo^2^+2Fc^2^)/3'
_refine_ls_weighting_scheme calc
_refine_ls_wR_factor_gt 0.1355
_refine_ls_wR_factor_ref 0.1450
_reflns_number_gt 3701
_reflns_number_total 4576
_reflns_threshold_expression >2sigma(I)
_cod_data_source_file ic026089m_s1_1.cif
_cod_data_source_block (4)
_cod_original_cell_volume 1910.9(7)
_cod_database_code 4313071
_computing_corr_abs DIFABS

loop_
_symmetry_equiv_pos_as_xyz
'x, y, z'
'-x, -y, -z'

loop_
_atom_site_label
_atom_site_type_symbol
_atom_site_fract_x
_atom_site_fract_y
_atom_site_fract_z
_atom_site_U_iso_or_equiv
_atom_site_adp_type
_atom_site_occupancy
_atom_site_symmetry_multiplicity
_atom_site_calc_flag
_atom_site_refinement_flags
_atom_site_disorder_assembly
_atom_site_disorder_group
V1 V 0.13893(6) 0.58105(5) 0.13249(6) 0.0174(3) Uani 1 1 d . . .
P1 P 0.20201(10) 0.39524(9) 0.11354(9) 0.0207(3) Uani 1 1 d . . .
P2 P 0.05188(11) 0.73931(8) 0.09155(9) 0.0238(3) Uani 1 1 d . . .
Cl1 Cl 0.32503(10) 0.65134(10) 0.13373(10) 0.0333(3) Uani 1 1 d . . .
Cl2 Cl -0.07133(9) 0.49620(8) 0.07649(8) 0.0199(3) Uani 1 1 d . . .
N1 N 0.1695(4) 0.6318(3) 0.2692(3) 0.0243(9) Uani 1 1 d . . .
C1 C 0.1963(6) 0.6815(4) 0.3820(4) 0.0463(13) Uani 1 1 d U A .
C2 C 0.3219(7) 0.7169(5) 0.4565(4) 0.0631(15) Uani 1 1 d U . .
C3 C 0.3450(9) 0.7714(6) 0.5680(5) 0.0826(18) Uani 1 1 d U A .
H3 H 0.4284 0.7966 0.6207 0.099 Uiso 1 1 calc R . .
C4 C 0.2508(9) 0.7892(6) 0.6025(5) 0.0868(19) Uani 1 1 d U . .
H4 H 0.2703 0.8279 0.6787 0.104 Uiso 1 1 calc R A .
C5 C 0.1285(9) 0.7533(5) 0.5312(5) 0.0749(17) Uani 1 1 d U A .
H5 H 0.0648 0.7657 0.5583 0.090 Uiso 1 1 calc R . .
C6 C 0.0980(7) 0.6981(4) 0.4175(4) 0.0545(13) Uani 1 1 d U . .
C21 C 0.4256(7) 0.6950(7) 0.4186(5) 0.086(3) Uani 1 1 d . A .
H21 H 0.3877 0.6624 0.3357 0.103 Uiso 1 1 calc R . .
C22 C 0.4962(9) 0.6147(6) 0.4624(8) 0.103(3) Uani 1 1 d . . .
H22A H 0.5526 0.5919 0.4254 0.155 Uiso 1 1 calc R A .
H22B H 0.4367 0.5529 0.4471 0.155 Uiso 1 1 calc R . .
H22C H 0.5442 0.6480 0.5426 0.155 Uiso 1 1 calc R . .
C23 C 0.5202(8) 0.7964(8) 0.4511(9) 0.112(4) Uani 1 1 d . . .
H23A H 0.5917 0.7756 0.4342 0.168 Uiso 1 1 calc R A .
H23B H 0.5481 0.8371 0.5307 0.168 Uiso 1 1 calc R . .
H23C H 0.4801 0.8402 0.4089 0.168 Uiso 1 1 calc R . .
C61 C -0.0357(6) 0.6554(4) 0.3393(5) 0.0518(16) Uani 1 1 d . A .
H61 H -0.0408 0.6449 0.2630 0.062 Uiso 1 1 calc R . .
C62 C -0.0803(7) 0.5474(5) 0.3379(7) 0.066(2) Uani 1 1 d . . .
H62A H -0.1688 0.5241 0.2896 0.099 Uiso 1 1 calc R A .
H62B H -0.0676 0.5527 0.4134 0.099 Uiso 1 1 calc R . .
H62C H -0.0331 0.4957 0.3097 0.099 Uiso 1 1 calc R . .
C63 C -0.1273(9) 0.7289(6) 0.3605(7) 0.083(3) Uani 1 1 d . . .
H63A H -0.2103 0.6983 0.3016 0.124 Uiso 1 1 calc R A .
H63B H -0.1001 0.7987 0.3611 0.124 Uiso 1 1 calc R . .
H63C H -0.1300 0.7367 0.4324 0.124 Uiso 1 1 calc R . .
C111 C 0.3595(5) 0.3889(4) 0.1209(4) 0.0355(12) Uani 1 1 d . . .
C112 C 0.3876(6) 0.3964(6) 0.0339(6) 0.0583(18) Uani 1 1 d . . .
H112 H 0.3250 0.4057 -0.0275 0.070 Uiso 1 1 calc R . .
C113 C 0.5054(6) 0.3906(7) 0.0360(7) 0.077(2) Uani 1 1 d . . .
H113 H 0.5228 0.3935 -0.0250 0.093 Uiso 1 1 calc R . .
C114 C 0.5963(7) 0.3808(7) 0.1246(8) 0.087(3) Uani 1 1 d . . .
H114 H 0.6773 0.3770 0.1258 0.104 Uiso 1 1 calc R . .
C115 C 0.5723(6) 0.3765(7) 0.2119(7) 0.081(2) Uani 1 1 d . . .
H115 H 0.6374 0.3722 0.2749 0.097 Uiso 1 1 calc R . .
C116 C 0.4535(5) 0.3783(5) 0.2101(5) 0.0539(16) Uani 1 1 d . . .
H116 H 0.4368 0.3723 0.2704 0.065 Uiso 1 1 calc R . .
C121 C 0.1946(4) 0.3353(3) 0.2120(4) 0.0219(10) Uani 1 1 d . . .
C122 C 0.2120(5) 0.2314(4) 0.2002(4) 0.0413(14) Uani 1 1 d . . .
H122 H 0.2308 0.1903 0.1398 0.050 Uiso 1 1 calc R . .
C123 C 0.2027(5) 0.1874(4) 0.2740(4) 0.0390(13) Uani 1 1 d . . .
H123 H 0.2141 0.1162 0.2642 0.047 Uiso 1 1 calc R . .
C124 C 0.1773(5) 0.2451(4) 0.3603(5) 0.0418(13) Uani 1 1 d . . .
H124 H 0.1687 0.2139 0.4103 0.050 Uiso 1 1 calc R . .
C125 C 0.1637(7) 0.3494(5) 0.3766(5) 0.0564(17) Uani 1 1 d . . .
H125 H 0.1490 0.3908 0.4392 0.068 Uiso 1 1 calc R . .
C126 C 0.1716(5) 0.3936(4) 0.3016(4) 0.0387(13) Uani 1 1 d . . .
H126 H 0.1609 0.4650 0.3124 0.046 Uiso 1 1 calc R . .
C131 C 0.1182(4) 0.2873(3) -0.0231(4) 0.0265(11) Uani 1 1 d . . .
H13A H 0.1501 0.3011 -0.0754 0.032 Uiso 1 1 calc R . .
H13B H 0.1439 0.2206 -0.0146 0.032 Uiso 1 1 calc R . .
C211 C 0.0819(5) 0.8489(3) 0.2221(4) 0.0366(13) Uani 1 1 d . A .
C212 C 0.2044(6) 0.8783(4) 0.2998(4) 0.0499(16) Uani 1 1 d . . .
H212 H 0.2670 0.8439 0.2821 0.060 Uiso 1 1 calc R A .
C213 C 0.2356(8) 0.9571(5) 0.4025(5) 0.067(2) Uani 1 1 d . A .
H213 H 0.3194 0.9771 0.4549 0.080 Uiso 1 1 calc R . .
C214 C 0.1449(10) 1.0065(5) 0.4287(5) 0.076(3) Uani 1 1 d . . .
H214 H 0.1662 1.0596 0.4998 0.092 Uiso 1 1 calc R A .
C215 C 0.0257(8) 0.9800(4) 0.3538(5) 0.063(2) Uani 1 1 d . A .
H215 H -0.0359 1.0156 0.3722 0.076 Uiso 1 1 calc R . .
C216 C -0.0076(7) 0.8998(4) 0.2487(5) 0.0509(16) Uani 1 1 d . . .
H216 H -0.0915 0.8810 0.1965 0.061 Uiso 1 1 calc R A .
C21A C 0.117(2) 0.8010(9) 0.0158(15) 0.018(5) Uani 0.50 1 d PD A 1
C22A C 0.1096(14) 0.7419(8) -0.0880(11) 0.018(4) Uani 0.50 1 d PD A 1
H22D H 0.0748 0.6685 -0.1191 0.021 Uiso 0.50 1 calc PR A 1
C23A C 0.1519(18) 0.7873(12) -0.1487(13) 0.024(4) Uani 0.50 1 d PD A 1
H23D H 0.1454 0.7449 -0.2207 0.029 Uiso 0.50 1 calc PR A 1
C24A C 0.2023(16) 0.8918(14) -0.1052(11) 0.054(6) Uani 0.50 1 d PD A 1
H24A H 0.2311 0.9229 -0.1466 0.064 Uiso 0.50 1 calc PR A 1
C25A C 0.2118(19) 0.9530(8) -0.0006(12) 0.082(6) Uani 0.50 1 d PD A 1
H25A H 0.2493 1.0258 0.0307 0.098 Uiso 0.50 1 calc PR A 1
C26A C 0.1672(17) 0.9090(8) 0.0589(11) 0.066(5) Uani 0.50 1 d PD A 1
H26A H 0.1708 0.9525 0.1295 0.080 Uiso 0.50 1 calc PR A 1
C21B C 0.089(3) 0.8090(9) 0.0123(18) 0.029(7) Uani 0.50 1 d PD A 2
C22B C 0.1492(14) 0.7651(10) -0.0546(14) 0.035(5) Uani 0.50 1 d PD A 2
H22E H 0.1710 0.6973 -0.0592 0.042 Uiso 0.50 1 calc PR A 2
C23B C 0.180(2) 0.8174(14) -0.1162(15) 0.049(7) Uani 0.50 1 d PD A 2
H23E H 0.2211 0.7850 -0.1625 0.059 Uiso 0.50 1 calc PR A 2
C24B C 0.1503(16) 0.9145(11) -0.1097(11) 0.040(4) Uani 0.50 1 d PD A 2
H24B H 0.1717 0.9509 -0.1508 0.048 Uiso 0.50 1 calc PR A 2
C25B C 0.0890(13) 0.9605(7) -0.0433(9) 0.050(3) Uani 0.50 1 d PD A 2
H25B H 0.0673 1.0282 -0.0398 0.060 Uiso 0.50 1 calc PR A 2
C26B C 0.0589(12) 0.9094(7) 0.0182(9) 0.040(3) Uani 0.50 1 d PD A 2
H26B H 0.0179 0.9424 0.0646 0.048 Uiso 0.50 1 calc PR A 2
C100 C 0.4871(10) 0.8804(9) 0.1235(8) 0.140(3) Uani 1 1 d DU . .
Cl1A Cl 0.6488(5) 0.8965(5) 0.2165(6) 0.132(2) Uani 0.50 1 d PDU B 1
Cl2A Cl 0.4455(9) 1.0081(7) 0.1688(9) 0.262(6) Uani 0.50 1 d PDU B 1
Cl1B Cl 0.5847(9) 0.8774(5) 0.0499(11) 0.221(5) Uani 0.50 1 d PDU B 2
Cl2B Cl 0.5315(11) 0.9560(6) 0.2572(6) 0.207(3) Uani 0.50 1 d PDU B 2

loop_
_atom_site_aniso_label
_atom_site_aniso_U_11
_atom_site_aniso_U_22
_atom_site_aniso_U_33
_atom_site_aniso_U_23
_atom_site_aniso_U_13
_atom_site_aniso_U_12
V1 0.0199(4) 0.0184(4) 0.0133(4) 0.0051(3) 0.0068(3) 0.0004(3)
P1 0.0205(6) 0.0278(6) 0.0215(6) 0.0129(5) 0.0126(5) 0.0106(5)
P2 0.0400(8) 0.0146(6) 0.0168(6) 0.0044(5) 0.0125(5) 0.0022(5)
Cl1 0.0220(6) 0.0448(7) 0.0346(7) 0.0194(6) 0.0095(5) -0.0043(5)
Cl2 0.0206(6) 0.0246(6) 0.0169(5) 0.0073(4) 0.0106(4) 0.0027(4)
N1 0.036(2) 0.0189(18) 0.0137(19) 0.0035(16) 0.0082(16) -0.0046(16)
C1 0.092(3) 0.022(2) 0.019(2) 0.0039(19) 0.0202(19) -0.018(2)
C2 0.102(3) 0.042(3) 0.021(2) 0.008(2) 0.005(2) -0.035(3)
C3 0.126(4) 0.061(3) 0.025(2) 0.005(2) 0.006(2) -0.043(3)
C4 0.149(4) 0.058(3) 0.027(3) -0.001(3) 0.024(2) -0.025(3)
C5 0.140(4) 0.048(3) 0.030(2) -0.003(2) 0.043(2) -0.015(3)
C6 0.114(3) 0.028(2) 0.024(2) 0.002(2) 0.038(2) -0.008(3)
C21 0.060(4) 0.131(7) 0.029(3) 0.028(4) -0.015(3) -0.054(5)
C22 0.104(7) 0.071(5) 0.085(6) 0.023(5) -0.008(5) -0.039(5)
C23 0.065(5) 0.131(8) 0.124(8) 0.097(7) -0.019(5) -0.032(5)
C61 0.089(5) 0.040(3) 0.047(3) 0.010(3) 0.053(3) 0.017(3)
C62 0.086(5) 0.044(3) 0.089(5) 0.020(4) 0.060(4) 0.017(3)
C63 0.151(8) 0.065(4) 0.091(5) 0.043(4) 0.097(6) 0.054(5)
C111 0.028(3) 0.051(3) 0.046(3) 0.028(3) 0.025(2) 0.019(2)
C112 0.045(4) 0.099(5) 0.071(4) 0.057(4) 0.043(3) 0.032(3)
C113 0.051(4) 0.127(7) 0.109(6) 0.072(5) 0.063(5) 0.046(4)
C114 0.040(4) 0.135(7) 0.139(8) 0.085(6) 0.061(5) 0.045(4)
C115 0.035(4) 0.141(7) 0.101(6) 0.082(6) 0.028(4) 0.039(4)
C116 0.028(3) 0.090(5) 0.063(4) 0.050(4) 0.019(3) 0.021(3)
C121 0.018(2) 0.028(2) 0.023(2) 0.012(2) 0.0079(18) 0.0063(18)
C122 0.066(4) 0.035(3) 0.029(3) 0.015(3) 0.021(3) 0.019(3)
C123 0.059(4) 0.030(3) 0.031(3) 0.019(2) 0.014(3) 0.010(2)
C124 0.047(3) 0.050(3) 0.044(3) 0.031(3) 0.024(3) 0.006(3)
C125 0.102(5) 0.050(4) 0.048(3) 0.028(3) 0.053(4) 0.027(3)
C126 0.065(4) 0.031(3) 0.037(3) 0.018(3) 0.033(3) 0.013(3)
C131 0.040(3) 0.024(2) 0.023(2) 0.010(2) 0.018(2) 0.018(2)
C211 0.073(4) 0.013(2) 0.023(3) 0.005(2) 0.020(3) 0.003(2)
C212 0.086(5) 0.020(3) 0.028(3) 0.000(2) 0.016(3) -0.008(3)
C213 0.116(6) 0.028(3) 0.032(3) 0.004(3) 0.012(4) -0.015(4)
C214 0.174(9) 0.019(3) 0.027(3) 0.001(3) 0.038(5) -0.003(4)
C215 0.137(7) 0.026(3) 0.041(4) 0.010(3) 0.052(5) 0.024(4)
C216 0.102(5) 0.026(3) 0.034(3) 0.010(3) 0.038(3) 0.017(3)
C21A 0.028(12) 0.014(8) 0.025(9) 0.014(6) 0.019(9) 0.004(6)
C22A 0.017(9) 0.019(6) 0.015(7) 0.005(5) 0.006(7) -0.004(5)
C23A 0.028(7) 0.014(7) 0.028(9) 0.006(6) 0.011(8) -0.002(7)
C24A 0.080(15) 0.036(11) 0.074(12) 0.023(9) 0.058(11) 0.016(9)
C25A 0.167(18) 0.019(6) 0.075(11) 0.007(7) 0.078(12) -0.017(8)
C26A 0.138(15) 0.021(6) 0.072(9) 0.007(6) 0.085(11) 0.005(8)
C21B 0.026(11) 0.021(9) 0.028(9) 0.005(7) -0.001(6) 0.005(6)
C22B 0.035(12) 0.025(7) 0.048(12) 0.021(8) 0.013(11) 0.000(7)
C23B 0.071(17) 0.043(14) 0.044(13) 0.016(11) 0.036(13) 0.000(11)
C24B 0.065(11) 0.024(8) 0.050(9) 0.030(7) 0.031(7) 0.006(7)
C25B 0.079(10) 0.019(5) 0.044(7) 0.018(5) 0.011(7) 0.003(6)
C26B 0.060(8) 0.026(6) 0.040(6) 0.013(5) 0.026(6) 0.008(6)
C100 0.110(5) 0.120(6) 0.157(7) 0.022(6) 0.047(4) -0.027(5)
Cl1A 0.104(4) 0.105(4) 0.164(6) 0.053(4) 0.025(4) -0.015(3)
Cl2A 0.195(7) 0.142(5) 0.213(8) -0.067(6) -0.063(6) 0.035(5)
Cl1B 0.190(8) 0.110(4) 0.438(13) 0.078(7) 0.228(10) 0.006(5)
Cl2B 0.242(7) 0.131(5) 0.148(5) 0.025(4) 0.002(5) -0.082(5)

loop_
_atom_type_symbol
_atom_type_description
_atom_type_scat_dispersion_real
_atom_type_scat_dispersion_imag
_atom_type_scat_source
C C 0.0033 0.0016 'International Tables Vol C Tables 4.2.6.8 and 6.1.1.4'
H H 0.0000 0.0000 'International Tables Vol C Tables 4.2.6.8 and 6.1.1.4'
N N 0.0061 0.0033 'International Tables Vol C Tables 4.2.6.8 and 6.1.1.4'
P P 0.1023 0.0942 'International Tables Vol C Tables 4.2.6.8 and 6.1.1.4'
Cl Cl 0.1484 0.1585 'International Tables Vol C Tables 4.2.6.8 and 6.1.1.4'
V V 0.3005 0.5294 'International Tables Vol C Tables 4.2.6.8 and 6.1.1.4'

loop_
_geom_angle_atom_site_label_1
_geom_angle_atom_site_label_2
_geom_angle_atom_site_label_3
_geom_angle
_geom_angle_site_symmetry_1
_geom_angle_site_symmetry_3
_geom_angle_publ_flag
N1 V1 Cl1 100.13(14) . . ?
N1 V1 Cl2 95.50(14) . . ?
Cl1 V1 Cl2 164.07(5) . . ?
N1 V1 Cl2 174.59(14) . 2_565 ?
Cl1 V1 Cl2 84.78(6) . 2_565 ?
Cl2 V1 Cl2 79.49(6) . 2_565 ?
N1 V1 P2 95.03(14) . . ?
Cl1 V1 P2 87.54(5) . . ?
Cl2 V1 P2 88.09(5) . . ?
Cl2 V1 P2 82.84(5) 2_565 . ?
N1 V1 P1 100.88(14) . . ?
Cl1 V1 P1 92.62(5) . . ?
Cl2 V1 P1 87.37(5) . . ?
Cl2 V1 P1 81.04(5) 2_565 . ?
P2 V1 P1 163.80(5) . . ?
C121 P1 C111 102.9(2) . . ?
C121 P1 C131 103.3(2) . . ?
C111 P1 C131 98.1(2) . . ?
C121 P1 V1 118.74(14) . . ?
C111 P1 V1 114.56(18) . . ?
C131 P1 V1 116.34(15) . . ?
C21B P2 C131 99.8(9) . 2_565 ?
C21B P2 C211 101.3(5) . . ?
C131 P2 C211 102.6(2) 2_565 . ?
C21B P2 C21A 10.7(14) . . ?
C131 P2 C21A 109.1(8) 2_565 . ?
C211 P2 C21A 103.6(5) . . ?
C21B P2 V1 127.7(7) . . ?
C131 P2 V1 112.57(15) 2_565 . ?
C211 P2 V1 109.83(18) . . ?
C21A P2 V1 117.7(7) . . ?
V1 Cl2 V1 100.51(6) . 2_565 ?
C1 N1 V1 175.6(3) . . ?
N1 C1 C2 118.4(6) . . ?
N1 C1 C6 119.4(5) . . ?
C2 C1 C6 122.2(5) . . ?
C3 C2 C1 116.8(7) . . ?
C3 C2 C21 121.5(7) . . ?
C1 C2 C21 121.7(5) . . ?
C4 C3 C2 121.4(8) . . ?
C3 C4 C5 122.3(6) . . ?
C4 C5 C6 119.5(8) . . ?
C5 C6 C1 117.8(7) . . ?
C5 C6 C61 119.9(6) . . ?
C1 C6 C61 122.3(4) . . ?
C2 C21 C22 111.4(7) . . ?
C2 C21 C23 113.8(8) . . ?
C22 C21 C23 109.0(6) . . ?
C6 C61 C62 111.8(6) . . ?
C6 C61 C63 115.1(6) . . ?
C62 C61 C63 108.6(5) . . ?
C116 C111 C112 118.1(5) . . ?
C116 C111 P1 122.7(4) . . ?
C112 C111 P1 119.1(4) . . ?
C113 C112 C111 120.7(6) . . ?
C114 C113 C112 120.1(7) . . ?
C113 C114 C115 120.3(6) . . ?
C114 C115 C116 120.7(7) . . ?
C111 C116 C115 120.0(6) . . ?
C126 C121 C122 118.1(5) . . ?
C126 C121 P1 119.5(4) . . ?
C122 C121 P1 122.5(3) . . ?
C123 C122 C121 121.2(5) . . ?
C124 C123 C122 120.0(5) . . ?
C123 C124 C125 120.2(5) . . ?
C126 C125 C124 119.9(5) . . ?
C121 C126 C125 120.6(5) . . ?
P2 C131 P1 121.5(2) 2_565 . ?
C216 C211 C212 119.1(5) . . ?
C216 C211 P2 124.7(5) . . ?
C212 C211 P2 116.2(4) . . ?
C213 C212 C211 120.6(7) . . ?
C214 C213 C212 119.8(7) . . ?
C215 C214 C213 120.5(6) . . ?
C214 C215 C216 120.3(7) . . ?
C211 C216 C215 119.7(7) . . ?
C22A C21A C26A 118.0(8) . . ?
C22A C21A P2 120.2(9) . . ?
C26A C21A P2 121.7(9) . . ?
C21A C22A C23A 121.4(9) . . ?
C24A C23A C22A 120.0(11) . . ?
C23A C24A C25A 119.8(9) . . ?
C24A C25A C26A 120.5(8) . . ?
C25A C26A C21A 120.3(8) . . ?
C22B C21B C26B 117.9(8) . . ?
C22B C21B P2 120.3(10) . . ?
C26B C21B P2 121.7(11) . . ?
C21B C22B C23B 121.6(10) . . ?
C24B C23B C22B 119.8(11) . . ?
C23B C24B C25B 119.8(9) . . ?
C24B C25B C26B 120.7(8) . . ?
C25B C26B C21B 120.1(8) . . ?
Cl2B C100 Cl1B 122.5(8) . . ?
Cl2B C100 Cl2A 56.8(6) . . ?
Cl1B C100 Cl2A 112.5(8) . . ?
Cl2B C100 Cl1A 61.7(6) . . ?
Cl1B C100 Cl1A 70.2(6) . . ?
Cl2A C100 Cl1A 104.8(6) . . ?

loop_
_geom_bond_atom_site_label_1
_geom_bond_atom_site_label_2
_geom_bond_distance
_geom_bond_site_symmetry_2
_geom_bond_publ_flag
V1 N1 1.685(3) . ?
V1 Cl1 2.3396(14) . ?
V1 Cl2 2.4128(15) . ?
V1 Cl2 2.5365(15) 2_565 ?
V1 P2 2.5452(15) . ?
V1 P1 2.6068(15) . ?
P1 C121 1.822(5) . ?
P1 C111 1.823(5) . ?
P1 C131 1.855(4) . ?
P2 C21B 1.805(13) . ?
P2 C131 1.835(5) 2_565 ?
P2 C211 1.835(4) . ?
P2 C21A 1.864(11) . ?
Cl2 V1 2.5365(15) 2_565 ?
N1 C1 1.396(6) . ?
C1 C2 1.410(10) . ?
C1 C6 1.411(9) . ?
C2 C3 1.398(9) . ?
C2 C21 1.497(11) . ?
C3 C4 1.358(12) . ?
C4 C5 1.371(12) . ?
C5 C6 1.408(8) . ?
C6 C61 1.504(10) . ?
C21 C22 1.538(13) . ?
C21 C23 1.559(10) . ?
C61 C62 1.522(9) . ?
C61 C63 1.537(9) . ?
C111 C116 1.379(8) . ?
C111 C112 1.391(8) . ?
C112 C113 1.380(8) . ?
C113 C114 1.352(11) . ?
C114 C115 1.356(11) . ?
C115 C116 1.388(9) . ?
C121 C126 1.368(7) . ?
C121 C122 1.393(7) . ?
C122 C123 1.371(8) . ?
C123 C124 1.345(8) . ?
C124 C125 1.381(8) . ?
C125 C126 1.380(8) . ?
C131 P2 1.835(5) 2_565 ?
C211 C216 1.376(8) . ?
C211 C212 1.392(9) . ?
C212 C213 1.383(8) . ?
C213 C214 1.376(12) . ?
C214 C215 1.353(12) . ?
C215 C216 1.411(8) . ?
C21A C22A 1.372(12) . ?
C21A C26A 1.397(13) . ?
C22A C23A 1.395(11) . ?
C23A C24A 1.355(15) . ?
C24A C25A 1.381(14) . ?
C25A C26A 1.383(12) . ?
C21B C22B 1.372(12) . ?
C21B C26B 1.398(13) . ?
C22B C23B 1.395(11) . ?
C23B C24B 1.355(15) . ?
C24B C25B 1.379(14) . ?
C25B C26B 1.382(12) . ?
C100 Cl2B 1.671(11) . ?
C100 Cl1B 1.784(12) . ?
C100 Cl2A 1.792(13) . ?
C100 Cl1A 1.823(11) . ?
